data_2203060
loop_
_publ_author_name
'Shiu, Kom-Bei'
'Yen, Chia-Hung'
'Liao, Fen-Ling'
'Wang, Sue-Lein'

_publ_section_title
;
 <i>cis</i>-Diaquabis(ethylenediamine)nickel(II)
 benzene-1,4-dicarboxylate monohydrate
;
_journal_issue 1
_journal_name_full 'Acta Crystallographica Section E'
_journal_page_first m121
_journal_page_last m122
_journal_paper_doi 10.1107/S1600536803028988
_journal_volume 60
_journal_year 2004
_chemical_formula_iupac '[Ni (C2 H8 N2)2 (H2 O)2] (C8 H4 O4), H2 O'
_chemical_formula_moiety 'C4 H20 N4 Ni O4 2+, C8 H4 O4 2-, H2 O'
_chemical_formula_sum 'C12 H26 N4 Ni O7'
_chemical_formula_weight 397.08
_chemical_name_systematic ?
_space_group_IT_number 15
_symmetry_cell_setting monoclinic
_symmetry_space_group_name_Hall '-C 2yc'
_symmetry_space_group_name_H-M 'C 1 2/c 1'
_atom_sites_solution_hydrogens difmap
_atom_sites_solution_primary direct
_atom_sites_solution_secondary difmap
_cell_angle_alpha 90.00
_cell_angle_beta 122.1910(10)
_cell_angle_gamma 90.00
_cell_formula_units_Z 4
_cell_length_a 12.4890(10)
_cell_length_b 20.4936(16)
_cell_length_c 8.4365(6)
_cell_measurement_reflns_used 3931
_cell_measurement_temperature 295(2)
_cell_measurement_theta_max 25
_cell_measurement_theta_min 2.5
_cell_volume 1827.3(2)
_computing_cell_refinement SMART
_computing_data_collection 'SMART (Bruker, 1997)'
_computing_data_reduction 'SAINT (Bruker, 1997)'
_computing_molecular_graphics 'SHELXTL (Bruker, 1998)'
_computing_publication_material SHELXTL
_computing_structure_refinement 'SHELXL97 (Sheldrick, 1997)'
_computing_structure_solution 'SHELXS97 (Sheldrick, 1997)'
_diffrn_ambient_temperature 295(2)
_diffrn_measured_fraction_theta_full 0.995
_diffrn_measured_fraction_theta_max 0.995
_diffrn_measurement_device_type 'Bruker SMART CCD area-detector'
_diffrn_measurement_method '\f and \w'
_diffrn_radiation_monochromator graphite
_diffrn_radiation_source 'fine-focus sealed tube'
_diffrn_radiation_type MoK\a
_diffrn_radiation_wavelength 0.71073
_diffrn_reflns_av_R_equivalents 0.0466
_diffrn_reflns_av_sigmaI/netI 0.0359
_diffrn_reflns_limit_h_max 16
_diffrn_reflns_limit_h_min -13
_diffrn_reflns_limit_k_max 22
_diffrn_reflns_limit_k_min -27
_diffrn_reflns_limit_l_max 10
_diffrn_reflns_limit_l_min -11
_diffrn_reflns_number 6464
_diffrn_reflns_theta_full 28.31
_diffrn_reflns_theta_max 28.31
_diffrn_reflns_theta_min 1.99
_exptl_absorpt_coefficient_mu 1.101
_exptl_absorpt_correction_T_max 0.71786
_exptl_absorpt_correction_T_min 0.61976
_exptl_absorpt_correction_type empirical
_exptl_absorpt_process_details '(SADABS; Sheldrick, 1995)'
_exptl_crystal_colour Blue
_exptl_crystal_density_diffrn 1.443
_exptl_crystal_density_meas ?
_exptl_crystal_density_method .
_exptl_crystal_description Columnar
_exptl_crystal_F_000 840
_exptl_crystal_size_max 0.60
_exptl_crystal_size_mid 0.40
_exptl_crystal_size_min 0.30
_refine_diff_density_max 0.366
_refine_diff_density_min -0.317
_refine_ls_extinction_method none
_refine_ls_goodness_of_fit_ref 1.073
_refine_ls_hydrogen_treatment noref
_refine_ls_matrix_type full
_refine_ls_number_parameters 110
_refine_ls_number_reflns 2269
_refine_ls_number_restraints 0
_refine_ls_restrained_S_all 1.073
_refine_ls_R_factor_all 0.0366
_refine_ls_R_factor_gt 0.0330
_refine_ls_shift/su_max 0.001
_refine_ls_shift/su_mean 0.000
_refine_ls_structure_factor_coef Fsqd
_refine_ls_weighting_details 'calc w = 1/[\s^2^(Fo^2^)+(0.0632P)^2^+0.0602P] where P = (Fo^2^+2Fc^2^)/3'
_refine_ls_weighting_scheme calc
_refine_ls_wR_factor_gt 0.0955
_refine_ls_wR_factor_ref 0.0973
_reflns_number_gt 2024
_reflns_number_total 2269
_reflns_threshold_expression I>2\s(I)
_cod_data_source_file cv6254.cif
_cod_data_source_block I
_cod_depositor_comments
;
The following automatic conversions were performed:
'_symmetry_cell_setting' value 'Monoclinic' changed to 'monoclinic'
according to '/home/saulius/struct/CIF-dictionaries/cif_core.dic'
dictionary named 'cif_core.dic' version 2.4.1 from 2010-06-29.

Automatic conversion script
Id: cif_fix_enum 1527 2010-12-29 10:47:43Z saulius 

The following automatic conversions were performed:

'_symmetry_cell_setting' value 'Monoclinic' changed to 'monoclinic'
according to /home/saulius/struct/CIF-dictionaries/cif_core.dic
dictionary named 'cif_core.dic' version 2.4.1 from 2010-06-29.

Automatic conversion script
Id: cif_fix_values 1715 2011-07-08 13:25:40Z adriana 
;
_cod_original_sg_symbol_H-M 'C 2/c'
_cod_database_code 2203060
_cod_database_fobs_code 2203060

loop_
_symmetry_equiv_pos_as_xyz
'x, y, z'
'-x, y, -z+1/2'
'x+1/2, y+1/2, z'
'-x+1/2, y+1/2, -z+1/2'
'-x, -y, -z'
'x, -y, z-1/2'
'-x+1/2, -y+1/2, -z'
'x+1/2, -y+1/2, z-1/2'

loop_
_atom_site_label
_atom_site_fract_x
_atom_site_fract_y
_atom_site_fract_z
_atom_site_U_iso_or_equiv
_atom_site_adp_type
_atom_site_calc_flag
_atom_site_refinement_flags
_atom_site_occupancy
_atom_site_type_symbol
Ni1 0.5000 0.595504(11) 0.7500 0.03685(11) Uani d S 1 Ni
O1 0.36711(10) 0.52091(5) 0.59740(14) 0.0492(3) Uani d . 1 O
H1A 0.3335 0.5094 0.6539 0.059 Uiso calc R 1 H
H1B 0.3156 0.5306 0.4860 0.059 Uiso d R 1 H
O2 0.18596(18) 0.35714(9) 0.7373(2) 0.0980(6) Uani d . 1 O
O3 0.24480(12) 0.45756(7) 0.72807(17) 0.0648(4) Uani d . 1 O
O4 0.5000 0.79167(10) 0.7500 0.0987(9) Uani d S 1 O
H4A 0.5524 0.8164 0.7391 0.118 Uiso d . 1 H
N1 0.47423(9) 0.59892(4) 0.97726(14) 0.0507(3) Uani d . 1 N
H1C 0.4338 0.5628 0.9788 0.061 Uiso calc R 1 H
H1D 0.5497 0.6011 1.0860 0.061 Uiso calc R 1 H
N2 0.64459(9) 0.66553(4) 0.86145(14) 0.0465(3) Uani d R 1 N
H2A 0.6125 0.7054 0.8562 0.056 Uiso calc R 1 H
H2B 0.7026 0.6562 0.9820 0.056 Uiso calc R 1 H
C1 0.3986(2) 0.65715(9) 0.9542(3) 0.0630(5) Uani d . 1 C
H1E 0.4523 0.6955 0.9965 0.076 Uiso calc R 1 H
H1F 0.3610 0.6529 1.0289 0.076 Uiso calc R 1 H
C2 0.70362(18) 0.66435(11) 0.7493(3) 0.0645(5) Uani d . 1 C
H2C 0.7624 0.6281 0.7883 0.077 Uiso calc R 1 H
H2D 0.7502 0.7045 0.7682 0.077 Uiso calc R 1 H
C3 0.04189(16) 0.35018(9) 0.3456(2) 0.0547(4) Uani d . 1 C
H3A 0.0691 0.3108 0.4100 0.066 Uiso calc R 1 H
C4 0.08581(15) 0.40847(8) 0.4425(2) 0.0457(4) Uani d . 1 C
C5 0.04392(15) 0.46678(9) 0.3461(2) 0.0480(4) Uani d . 1 C
H5A 0.0745 0.5061 0.4097 0.058 Uiso calc R 1 H
C6 0.17865(18) 0.40756(9) 0.6520(2) 0.0540(4) Uani d . 1 C

loop_
_atom_site_aniso_label
_atom_site_aniso_U_11
_atom_site_aniso_U_22
_atom_site_aniso_U_33
_atom_site_aniso_U_12
_atom_site_aniso_U_13
_atom_site_aniso_U_23
Ni1 0.03501(16) 0.04103(17) 0.02896(16) 0.000 0.01331(12) 0.000
O1 0.0459(6) 0.0557(6) 0.0323(5) -0.0087(5) 0.0116(5) 0.0008(5)
O2 0.0963(11) 0.1083(12) 0.0415(8) -0.0294(10) 0.0045(7) 0.0250(8)
O3 0.0595(7) 0.0904(9) 0.0287(6) -0.0192(7) 0.0130(5) 0.0005(6)
O4 0.1116(19) 0.0499(11) 0.160(3) 0.000 0.090(2) 0.000
N1 0.0556(9) 0.0558(8) 0.0412(8) 0.0000(6) 0.0261(7) 0.0014(5)
N2 0.0409(6) 0.0491(7) 0.0396(7) -0.0034(5) 0.0148(6) 0.0005(5)
C1 0.0743(12) 0.0696(11) 0.0567(11) 0.0094(9) 0.0427(10) -0.0021(9)
C2 0.0548(10) 0.0789(12) 0.0639(12) -0.0160(9) 0.0343(9) -0.0044(10)
C3 0.0493(9) 0.0586(10) 0.0436(9) 0.0000(8) 0.0163(8) 0.0058(7)
C4 0.0351(7) 0.0660(10) 0.0297(8) -0.0024(6) 0.0130(6) 0.0042(6)
C5 0.0438(8) 0.0606(9) 0.0305(8) -0.0043(7) 0.0138(7) -0.0041(6)
C6 0.0409(8) 0.0804(13) 0.0303(8) -0.0054(7) 0.0120(7) 0.0077(7)

loop_
_atom_type_symbol
_atom_type_description
_atom_type_scat_dispersion_real
_atom_type_scat_dispersion_imag
_atom_type_scat_source
C C 0.0033 0.0016 'International Tables Vol C Tables 4.2.6.8 and 6.1.1.4'
H H 0.0000 0.0000 'International Tables Vol C Tables 4.2.6.8 and 6.1.1.4'
N N 0.0061 0.0033 'International Tables Vol C Tables 4.2.6.8 and 6.1.1.4'
O O 0.0106 0.0060 'International Tables Vol C Tables 4.2.6.8 and 6.1.1.4'
Ni Ni 0.3393 1.1124 'International Tables Vol C Tables 4.2.6.8 and 6.1.1.4'

loop_
_geom_angle_atom_site_label_1
_geom_angle_atom_site_label_2
_geom_angle_atom_site_label_3
_geom_angle_site_symmetry_1
_geom_angle_site_symmetry_3
_geom_angle
_geom_angle_publ_flag
N2 Ni1 N2 . 2_656 93.60(5) ?
N2 Ni1 N1 . . 94.69(4) yes
N2 Ni1 N1 2_656 . 82.69(4) ?
N2 Ni1 N1 . 2_656 82.69(4) ?
N2 Ni1 N1 2_656 2_656 94.69(4) ?
N1 Ni1 N1 . 2_656 176.19(5) ?
N2 Ni1 O1 . . 167.68(4) yes
N2 Ni1 O1 2_656 . 90.73(4) ?
N1 Ni1 O1 . . 97.31(4) yes
N1 Ni1 O1 2_656 . 85.46(4) ?
N2 Ni1 O1 . 2_656 90.73(4) ?
N2 Ni1 O1 2_656 2_656 167.68(4) ?
N1 Ni1 O1 . 2_656 85.46(4) ?
N1 Ni1 O1 2_656 2_656 97.31(4) ?
O1 Ni1 O1 . 2_656 87.42(6) ?
Ni1 O1 H1A . . 109.5 ?
Ni1 O1 H1B . . 113.5 ?
H1A O1 H1B . . 113.5 ?
C1 N1 Ni1 . . 107.79(9) ?
C1 N1 H1C . . 110.1 ?
Ni1 N1 H1C . . 110.1 ?
C1 N1 H1D . . 110.1 ?
Ni1 N1 H1D . . 110.1 ?
H1C N1 H1D . . 108.5 ?
C2 N2 Ni1 . . 107.82(9) ?
C2 N2 H2A . . 110.1 ?
Ni1 N2 H2A . . 110.1 ?
C2 N2 H2B . . 110.1 ?
Ni1 N2 H2B . . 110.1 ?
H2A N2 H2B . . 108.5 ?
N1 C1 C2 . 2_656 108.99(14) ?
N1 C1 H1E . . 109.9 ?
C2 C1 H1E 2_656 . 109.9 ?
N1 C1 H1F . . 109.9 ?
C2 C1 H1F 2_656 . 109.9 ?
H1E C1 H1F . . 108.3 ?
N2 C2 C1 . 2_656 108.84(14) ?
N2 C2 H2C . . 109.9 ?
C1 C2 H2C 2_656 . 109.9 ?
N2 C2 H2D . . 109.9 ?
C1 C2 H2D 2_656 . 109.9 ?
H2C C2 H2D . . 108.3 ?
C3 C3 C4 2 . 120.40(9) ?
C3 C3 H3A 2 . 119.8 ?
C4 C3 H3A . . 119.8 ?
C5 C4 C3 . . 119.44(15) ?
C5 C4 C6 . . 120.87(15) ?
C3 C4 C6 . . 119.70(15) ?
C4 C5 C5 . 2 120.14(9) ?
C4 C5 H5A . . 119.9 ?
C5 C5 H5A 2 . 119.9 ?
O2 C6 O3 . . 124.08(17) ?
O2 C6 C4 . . 117.67(16) ?
O3 C6 C4 . . 118.24(15) ?

loop_
_geom_bond_atom_site_label_1
_geom_bond_atom_site_label_2
_geom_bond_site_symmetry_2
_geom_bond_distance
_geom_bond_publ_flag
Ni1 N2 . 2.0965(11) yes
Ni1 N2 2_656 2.0965(11) ?
Ni1 N1 . 2.1076(10) yes
Ni1 N1 2_656 2.1076(10) ?
Ni1 O1 . 2.1148(10) yes
Ni1 O1 2_656 2.1148(10) ?
O1 H1A . 0.8200 ?
O1 H1B . 0.8323 ?
O2 C6 . 1.235(2) ?
O3 C6 . 1.257(2) ?
O4 H4A . 0.8705 ?
N1 C1 . 1.469(2) ?
N1 H1C . 0.9000 ?
N1 H1D . 0.9000 ?
N2 C2 . 1.477(2) ?
N2 H2A . 0.9000 ?
N2 H2B . 0.9000 ?
C1 C2 2_656 1.505(3) ?
C1 H1E . 0.9700 ?
C1 H1F . 0.9700 ?
C2 C1 2_656 1.505(3) ?
C2 H2C . 0.9700 ?
C2 H2D . 0.9700 ?
C3 C3 2 1.378(3) ?
C3 C4 . 1.385(2) ?
C3 H3A . 0.9300 ?
C4 C5 . 1.382(2) ?
C4 C6 . 1.511(2) ?
C5 C5 2 1.392(3) ?
C5 H5A . 0.9300 ?

loop_
_geom_hbond_atom_site_label_D
_geom_hbond_atom_site_label_H
_geom_hbond_atom_site_label_A
_geom_hbond_site_symmetry_A
_geom_hbond_distance_DH
_geom_hbond_distance_HA
_geom_hbond_distance_DA
_geom_hbond_angle_DHA
O1 H1A O3 . 0.82 1.87 2.651(2) 160
O1 H1B O3 6_565 0.83 1.88 2.677(2) 161
N2 H2A O4 . 0.90 2.14 3.003(2) 161
N2 H2B O2 5_667 0.90 2.03 2.919(3) 171
O4 H4A O2 3 0.87 1.87 2.733(3) 170
